data_4072511
loop_
_publ_author_name
'Wang, Jianhui'
'Zheng, Chong'
'Canseco-Melchor, Graciela'
'Hilby, Daniel J.'
'Maguire, John A.'
'Hosmane, Narayan S.'

_publ_section_title
;
 Chemistry of C-Trimethylsilyl-Substituted Heterocarboranes. 33. Synthesis
 of Mixed-Ligand Metallacarboranes of Yttrium and Lanthanides Derived from
 Open \h5-Pentadiene and C2B4-Carborane:&#x00A0; A Synthetic and
 Structural Investigation
;
_journal_issue 3
_journal_name_full Organometallics
_journal_page_first 577
_journal_paper_doi 10.1021/om060751v
_journal_volume 26
_journal_year 2007
_chemical_formula_sum 'C13 H27 B4 Si Y'
_chemical_formula_weight 343.59
_chemical_name_systematic
; 
 ? 
;
_space_group_IT_number 15
_symmetry_cell_setting monoclinic
_symmetry_space_group_name_Hall '-C 2yc'
_symmetry_space_group_name_H-M 'C 1 2/c 1'
_atom_sites_solution_hydrogens geom
_atom_sites_solution_primary direct
_atom_sites_solution_secondary difmap
_audit_creation_method SHELXL-97
_cell_angle_alpha 90.00
_cell_angle_beta 110.847(2)
_cell_angle_gamma 90.00
_cell_formula_units_Z 8
_cell_length_a 18.253(2)
_cell_length_b 12.8793(15)
_cell_length_c 16.5441(19)
_cell_measurement_reflns_used 421
_cell_measurement_temperature 203(2)
_cell_measurement_theta_max 14
_cell_measurement_theta_min -14
_cell_volume 3634.7(7)
_computing_cell_refinement 'SMART and SAINT (Bruker, 1999)'
_computing_data_collection 'SMART (Bruker, 1999)'
_computing_data_reduction 'SAINT (Bruker, 1999)'
_computing_molecular_graphics 'SHELXTL (Sheldrick, 1997)'
_computing_publication_material 'SHELXTL (Sheldrick, 1997)'
_computing_structure_refinement 'SHELXTL (Sheldrick, 1997)'
_computing_structure_solution 'SIR97 (Altomare et al., 1999)'
_diffrn_ambient_temperature 203(2)
_diffrn_detector_area_resol_mean 0
_diffrn_measured_fraction_theta_full 1.000
_diffrn_measured_fraction_theta_max 1.000
_diffrn_measurement_device_type 'Siemens SMART CCD  PLATFORM'
_diffrn_measurement_method '\w scans'
_diffrn_radiation_monochromator graphite
_diffrn_radiation_source 'fine-focus sealed tube'
_diffrn_radiation_type MoK\a
_diffrn_radiation_wavelength 0.71073
_diffrn_reflns_av_R_equivalents 0.0260
_diffrn_reflns_av_sigmaI/netI 0.0236
_diffrn_reflns_limit_h_max 21
_diffrn_reflns_limit_h_min -21
_diffrn_reflns_limit_k_max 15
_diffrn_reflns_limit_k_min -15
_diffrn_reflns_limit_l_max 19
_diffrn_reflns_limit_l_min -19
_diffrn_reflns_number 13475
_diffrn_reflns_theta_full 25.00
_diffrn_reflns_theta_max 25.00
_diffrn_reflns_theta_min 1.98
_diffrn_standards_decay_% 0
_diffrn_standards_interval_count 0
_diffrn_standards_interval_time 0
_diffrn_standards_number 0
_exptl_absorpt_coefficient_mu 3.258
_exptl_absorpt_correction_T_max 1.000
_exptl_absorpt_correction_T_min 0.715480
_exptl_absorpt_correction_type multi-scan
_exptl_absorpt_process_details 'SADABS (Sheldrick, 2000)'
_exptl_crystal_colour 'light yellow'
_exptl_crystal_density_diffrn 1.256
_exptl_crystal_density_method 'not measured'
_exptl_crystal_description parallelgram
_exptl_crystal_F_000 1424
_exptl_crystal_size_max 0.20
_exptl_crystal_size_mid 0.18
_exptl_crystal_size_min 0.16
_refine_diff_density_max 0.545
_refine_diff_density_min -0.463
_refine_diff_density_rms 0.073
_refine_ls_extinction_coef 0.00000(10)
_refine_ls_extinction_expression Fc^*^=kFc[1+0.001xFc^2^\l^3^/sin(2\q)]^-1/4^
_refine_ls_extinction_method SHELXL
_refine_ls_goodness_of_fit_ref 1.263
_refine_ls_hydrogen_treatment constr
_refine_ls_matrix_type full
_refine_ls_number_parameters 200
_refine_ls_number_reflns 3209
_refine_ls_number_restraints 0
_refine_ls_restrained_S_all 1.263
_refine_ls_R_factor_all 0.0494
_refine_ls_R_factor_gt 0.0436
_refine_ls_shift/su_max 3.731
_refine_ls_shift/su_mean 0.019
_refine_ls_structure_factor_coef Fsqd
_refine_ls_weighting_details 'calc w=1/[\s^2^(Fo^2^)+(0.0276P)^2^+14.1321P] where P=(Fo^2^+2Fc^2^)/3'
_refine_ls_weighting_scheme calc
_refine_ls_wR_factor_gt 0.0918
_refine_ls_wR_factor_ref 0.0934
_reflns_number_gt 2901
_reflns_number_total 3209
_reflns_threshold_expression >2sigma(I)
_cod_data_source_file om060751vsi20061109_052458.cif
_cod_data_source_block compd_4_hos284
_cod_original_cell_volume 3634.6(7)
_cod_original_sg_symbol_H-M 'C 2/c'
_cod_database_code 4072511

loop_
_symmetry_equiv_pos_as_xyz
'x, y, z'
'-x, y, -z+1/2'
'x+1/2, y+1/2, z'
'-x+1/2, y+1/2, -z+1/2'
'-x, -y, -z'
'x, -y, z-1/2'
'-x+1/2, -y+1/2, -z'
'x+1/2, -y+1/2, z-1/2'

loop_
_atom_site_label
_atom_site_type_symbol
_atom_site_fract_x
_atom_site_fract_y
_atom_site_fract_z
_atom_site_U_iso_or_equiv
_atom_site_adp_type
_atom_site_occupancy
_atom_site_symmetry_multiplicity
_atom_site_calc_flag
_atom_site_refinement_flags
Y Y 0.652563(19) 0.18893(3) 0.49269(2) 0.02198(13) Uani 1 1 d .
Si Si 0.71350(6) 0.56006(9) 0.38768(7) 0.0289(3) Uani 1 1 d .
C1 C 0.8202(2) 0.4898(3) 0.5679(2) 0.0263(8) Uani 1 1 d .
C2 C 0.7547(2) 0.4721(3) 0.4842(2) 0.0230(8) Uani 1 1 d .
B3 B 0.7041(2) 0.3779(3) 0.4918(3) 0.0234(9) Uani 1 1 d .
H3 H 0.6490 0.3839 0.4348 0.067(16) Uiso 1 1 calc R
B4 B 0.7444(2) 0.3332(3) 0.5918(3) 0.0248(9) Uani 1 1 d .
H4 H 0.7356 0.2904 0.6458 0.10(2) Uiso 1 1 calc R
B5 B 0.8222(3) 0.4089(4) 0.6381(3) 0.0285(10) Uani 1 1 d .
H5 H 0.8616 0.4068 0.7069 0.055(14) Uiso 1 1 calc R
B6 B 0.7311(3) 0.4706(4) 0.5769(3) 0.0278(10) Uani 1 1 d .
H6 H 0.6935 0.5227 0.5991 0.031(11) Uiso 1 1 calc R
C10 C 0.8681(2) 0.5880(3) 0.5863(3) 0.0360(10) Uani 1 1 d .
H10A H 0.9076 0.5844 0.6438 0.061(15) Uiso 1 1 calc R
H10B H 0.8341 0.6470 0.5827 0.047(13) Uiso 1 1 calc R
H10C H 0.8934 0.5959 0.5441 0.030(11) Uiso 1 1 calc R
C11 C 0.5070(2) 0.1634(4) 0.3858(3) 0.0470(13) Uani 1 1 d .
H11A H 0.4975 0.1779 0.3248 0.057(15) Uiso 1 1 calc R
H11B H 0.4810 0.0998 0.3940 0.18(4) Uiso 1 1 calc R
C12 C 0.5012(2) 0.2469(4) 0.4343(3) 0.0403(11) Uani 1 1 d .
C13 C 0.5302(2) 0.2542(3) 0.5262(3) 0.0356(10) Uani 1 1 d .
H13 H 0.5267 0.3209 0.5477 0.041(13) Uiso 1 1 calc R
C14 C 0.5637(2) 0.1779(3) 0.5913(3) 0.0336(9) Uani 1 1 d .
C15 C 0.5852(2) 0.0784(3) 0.5794(3) 0.0360(10) Uani 1 1 d .
H15A H 0.5425 0.0330 0.5446 0.17(4) Uiso 1 1 calc R
H15B H 0.6208 0.0438 0.6313 0.059(15) Uiso 1 1 calc R
C101 C 0.6936(3) 0.4777(4) 0.2901(3) 0.0492(12) Uani 1 1 d .
H10A H 0.7426 0.4504 0.2885 0.11(3) Uiso 1 1 calc R
H10B H 0.6681 0.5190 0.2387 0.070(17) Uiso 1 1 calc R
H10C H 0.6596 0.4206 0.2922 0.08(2) Uiso 1 1 calc R
C102 C 0.6190(3) 0.6132(4) 0.3892(3) 0.0461(12) Uani 1 1 d .
H10D H 0.6291 0.6575 0.4395 0.058(16) Uiso 1 1 calc R
H10E H 0.5850 0.5564 0.3920 0.068(17) Uiso 1 1 calc R
H10F H 0.5937 0.6534 0.3371 0.066(16) Uiso 1 1 calc R
C103 C 0.7785(3) 0.6697(4) 0.3819(3) 0.0470(12) Uani 1 1 d .
H10G H 0.8275 0.6422 0.3806 0.054(15) Uiso 1 1 calc R
H10H H 0.7888 0.7139 0.4321 0.09(2) Uiso 1 1 calc R
H10I H 0.7528 0.7098 0.3298 0.082(19) Uiso 1 1 calc R
C120 C 0.4676(3) 0.3475(5) 0.3882(4) 0.0726(19) Uani 1 1 d .
H12A H 0.4488 0.3363 0.3262 0.14(3) Uiso 1 1 calc R
H12B H 0.5081 0.4004 0.4037 0.13(3) Uiso 1 1 calc R
H12C H 0.4245 0.3700 0.4052 0.11(2) Uiso 1 1 calc R
C140 C 0.5851(3) 0.2163(5) 0.6831(3) 0.0526(13) Uani 1 1 d .
H14A H 0.5673 0.2873 0.6825 0.17(4) Uiso 1 1 calc R
H14B H 0.6416 0.2134 0.7120 0.14(3) Uiso 1 1 calc R
H14C H 0.5602 0.1727 0.7136 0.17(4) Uiso 1 1 calc R

loop_
_atom_site_aniso_label
_atom_site_aniso_U_11
_atom_site_aniso_U_22
_atom_site_aniso_U_33
_atom_site_aniso_U_23
_atom_site_aniso_U_13
_atom_site_aniso_U_12
Y 0.01682(18) 0.0241(2) 0.0266(2) 0.00093(16) 0.00977(14) -0.00199(15)
Si 0.0279(6) 0.0265(6) 0.0330(6) 0.0058(5) 0.0117(5) 0.0006(5)
C1 0.024(2) 0.028(2) 0.028(2) -0.0077(17) 0.0108(16) -0.0040(16)
C2 0.0214(18) 0.0220(19) 0.027(2) -0.0020(15) 0.0105(15) 0.0009(14)
B3 0.020(2) 0.028(2) 0.024(2) 0.0002(18) 0.0093(17) -0.0018(17)
B4 0.024(2) 0.028(2) 0.026(2) 0.0007(18) 0.0124(18) 0.0003(17)
B5 0.027(2) 0.035(3) 0.024(2) -0.0021(19) 0.0093(18) 0.0016(19)
B6 0.029(2) 0.030(2) 0.028(2) -0.0041(19) 0.0143(19) -0.0009(18)
C10 0.037(2) 0.031(2) 0.038(2) -0.0092(18) 0.012(2) -0.0107(19)
C11 0.022(2) 0.082(4) 0.035(2) 0.002(2) 0.0065(18) -0.011(2)
C12 0.016(2) 0.058(3) 0.047(3) 0.015(2) 0.0124(19) 0.0041(19)
C13 0.025(2) 0.035(2) 0.055(3) 0.000(2) 0.023(2) 0.0020(17)
C14 0.0229(19) 0.045(3) 0.039(2) -0.002(2) 0.0190(18) -0.0084(18)
C15 0.026(2) 0.040(2) 0.045(3) 0.010(2) 0.0172(19) -0.0056(19)
C101 0.062(3) 0.054(3) 0.027(2) 0.002(2) 0.009(2) -0.002(3)
C102 0.038(3) 0.046(3) 0.058(3) 0.019(3) 0.023(2) 0.011(2)
C103 0.039(3) 0.044(3) 0.058(3) 0.016(2) 0.018(2) -0.002(2)
C120 0.043(3) 0.086(5) 0.090(5) 0.046(4) 0.024(3) 0.031(3)
C140 0.052(3) 0.075(4) 0.040(3) -0.013(3) 0.028(2) -0.009(3)

loop_
_atom_type_symbol
_atom_type_description
_atom_type_scat_dispersion_real
_atom_type_scat_dispersion_imag
_atom_type_scat_source
C C 0.0033 0.0016 'International Tables Vol C Tables 4.2.6.8 and 6.1.1.4'
B B 0.0013 0.0007 'International Tables Vol C Tables 4.2.6.8 and 6.1.1.4'
Si Si 0.0817 0.0704 'International Tables Vol C Tables 4.2.6.8 and 6.1.1.4'
Y Y -2.7962 3.5667 'International Tables Vol C Tables 4.2.6.8 and 6.1.1.4'
H H 0.0000 0.0000 'International Tables Vol C Tables 4.2.6.8 and 6.1.1.4'

loop_
_geom_angle_atom_site_label_1
_geom_angle_atom_site_label_2
_geom_angle_atom_site_label_3
_geom_angle
_geom_angle_site_symmetry_1
_geom_angle_site_symmetry_3
B3 Y C2 121.60(12) . 7_656
B3 Y C15 138.63(13) . .
C2 Y C15 83.93(12) 7_656 .
B3 Y C13 92.18(13) . .
C2 Y C13 141.04(12) 7_656 .
C15 Y C13 57.12(13) . .
B3 Y C1 134.19(12) . 7_656
C2 Y C1 33.00(11) 7_656 7_656
C15 Y C1 85.52(13) . 7_656
C13 Y C1 130.69(12) . 7_656
B3 Y C11 113.05(15) . .
C2 Y C11 116.37(15) 7_656 .
C15 Y C11 75.04(14) . .
C13 Y C11 56.71(15) . .
C1 Y C11 85.26(14) 7_656 .
B3 Y B4 36.72(13) . .
C2 Y B4 103.41(12) 7_656 .
C15 Y B4 111.12(14) . .
C13 Y B4 92.49(13) . .
C1 Y B4 133.44(12) 7_656 .
C11 Y B4 140.23(15) . .
B3 Y B3 87.61(14) . 7_656
C2 Y B3 34.19(12) 7_656 7_656
C15 Y B3 113.97(13) . 7_656
C13 Y B3 163.47(13) . 7_656
C1 Y B3 56.24(12) 7_656 7_656
C11 Y B3 137.84(14) . 7_656
B4 Y B3 77.53(13) . 7_656
B3 Y B5 105.52(14) . 7_656
C2 Y B5 57.17(12) 7_656 7_656
C15 Y B5 115.84(14) . 7_656
C13 Y B5 136.45(14) . 7_656
C1 Y B5 33.97(13) 7_656 7_656
C11 Y B5 79.75(14) . 7_656
B4 Y B5 125.23(13) . 7_656
B3 Y B5 58.92(13) 7_656 7_656
B3 Y C14 110.49(13) . .
C2 Y C14 111.62(12) 7_656 .
C15 Y C14 30.03(13) . .
C13 Y C14 31.13(13) . .
C1 Y C14 115.00(13) 7_656 .
C11 Y C14 73.62(13) . .
B4 Y C14 92.73(13) . .
B3 Y C14 134.93(13) 7_656 .
B5 Y C14 141.31(13) 7_656 .
B3 Y C12 93.76(14) . .
C2 Y C12 143.22(13) 7_656 .
C15 Y C12 74.01(13) . .
C13 Y C12 31.07(13) . .
C1 Y C12 114.58(14) 7_656 .
C11 Y C12 29.75(15) . .
B4 Y C12 111.81(14) . .
B3 Y C12 165.43(14) 7_656 .
B5 Y C12 106.89(14) 7_656 .
C14 Y C12 57.75(13) . .
B3 Y B4 77.23(13) . 7_656
C2 Y B4 57.62(12) 7_656 7_656
C15 Y B4 140.17(13) . 7_656
C13 Y B4 159.33(13) . 7_656
C1 Y B4 56.96(12) 7_656 7_656
C11 Y B4 110.94(14) . 7_656
B4 Y B4 89.44(13) . 7_656
B3 Y B4 35.66(12) 7_656 7_656
B5 Y B4 35.88(13) 7_656 7_656
C14 Y B4 169.21(13) . 7_656
C12 Y B4 130.76(13) . 7_656
C101 Si C102 109.0(2) . .
C101 Si C103 108.6(2) . .
C102 Si C103 109.3(2) . .
C101 Si C2 106.8(2) . .
C102 Si C2 107.56(19) . .
C103 Si C2 115.39(19) . .
C2 C1 C10 122.1(3) . .
C2 C1 B5 113.0(3) . .
C10 C1 B5 123.8(3) . .
C2 C1 B6 65.4(2) . .
C10 C1 B6 127.4(3) . .
B5 C1 B6 66.7(3) . .
C2 C1 Y 73.2(2) . 7_656
C10 C1 Y 129.7(3) . 7_656
B5 C1 Y 74.9(2) . 7_656
B6 C1 Y 102.9(2) . 7_656
C1 C2 B3 110.3(3) . .
C1 C2 B6 63.3(2) . .
B3 C2 B6 65.1(3) . .
C1 C2 Si 130.0(3) . .
B3 C2 Si 117.9(3) . .
B6 C2 Si 127.3(3) . .
C1 C2 Y 73.8(2) . 7_656
B3 C2 Y 75.0(2) . 7_656
B6 C2 Y 102.3(2) . 7_656
Si C2 Y 130.04(17) . 7_656
C2 B3 B4 106.6(3) . .
C2 B3 B6 62.3(2) . .
B4 B3 B6 62.8(3) . .
C2 B3 Y 162.2(3) . .
B4 B3 Y 72.7(2) . .
B6 B3 Y 128.4(2) . .
C2 B3 Y 70.8(2) . 7_656
B4 B3 Y 73.8(2) . 7_656
B6 B3 Y 98.9(2) . 7_656
Y B3 Y 92.39(14) . 7_656
B3 B4 B5 105.0(3) . .
B3 B4 B6 61.9(3) . .
B5 B4 B6 62.4(3) . .
B3 B4 Y 70.5(2) . .
B5 B4 Y 160.8(3) . .
B6 B4 Y 125.7(3) . .
B3 B4 Y 70.6(2) . 7_656
B5 B4 Y 70.6(2) . 7_656
B6 B4 Y 96.8(2) . 7_656
Y B4 Y 90.56(13) . 7_656
C1 B5 B4 105.1(3) . .
C1 B5 B6 60.7(2) . .
B4 B5 B6 62.2(3) . .
C1 B5 Y 71.1(2) . 7_656
B4 B5 Y 73.6(2) . 7_656
B6 B5 Y 98.3(2) . 7_656
C1 B6 C2 51.3(2) . .
C1 B6 B3 91.8(3) . .
C2 B6 B3 52.6(2) . .
C1 B6 B4 93.9(3) . .
C2 B6 B4 93.9(3) . .
B3 B6 B4 55.3(2) . .
C1 B6 B5 52.6(2) . .
C2 B6 B5 91.8(3) . .
B3 B6 B5 95.1(3) . .
B4 B6 B5 55.4(2) . .
C12 C11 Y 77.2(2) . .
C11 C12 C13 127.0(4) . .
C11 C12 C120 118.5(5) . .
C13 C12 C120 114.3(5) . .
C11 C12 Y 73.0(2) . .
C13 C12 Y 72.0(2) . .
C120 C12 Y 126.7(3) . .
C12 C13 C14 131.1(4) . .
C12 C13 Y 77.0(2) . .
C14 C13 Y 76.7(2) . .
C15 C14 C13 127.1(4) . .
C15 C14 C140 117.6(4) . .
C13 C14 C140 114.9(4) . .
C15 C14 Y 72.4(2) . .
C13 C14 Y 72.2(2) . .
C140 C14 Y 126.7(3) . .
C14 C15 Y 77.5(2) . .

loop_
_geom_bond_atom_site_label_1
_geom_bond_atom_site_label_2
_geom_bond_distance
_geom_bond_site_symmetry_2
Y B3 2.611(4) .
Y C2 2.617(4) 7_656
Y C15 2.618(4) .
Y C13 2.624(4) .
Y C1 2.627(4) 7_656
Y C11 2.636(4) .
Y B4 2.645(4) .
Y B3 2.678(4) 7_656
Y B5 2.681(4) 7_656
Y C14 2.682(4) .
Y C12 2.688(4) .
Y B4 2.727(4) 7_656
Si C101 1.856(5) .
Si C102 1.865(4) .
Si C103 1.868(4) .
Si C2 1.882(4) .
C1 C2 1.490(5) .
C1 C10 1.506(5) .
C1 B5 1.552(6) .
C1 B6 1.704(5) .
C1 Y 2.627(4) 7_656
C2 B3 1.558(5) .
C2 B6 1.735(5) .
C2 Y 2.617(4) 7_656
B3 B4 1.656(6) .
B3 B6 1.777(6) .
B3 Y 2.678(4) 7_656
B4 B5 1.666(6) .
B4 B6 1.791(6) .
B4 Y 2.727(4) 7_656
B5 B6 1.795(6) .
B5 Y 2.681(4) 7_656
C11 C12 1.368(7) .
C12 C13 1.424(6) .
C12 C120 1.517(7) .
C13 C14 1.425(6) .
C14 C15 1.374(6) .
C14 C140 1.511(6) .
